data_7034111
loop_
_publ_author_name
'Anju, R. S.'
'Saha, Koushik'
'Mondal, Bijan'
'Roisnel, Thierry'
'Halet, Jean-Fran\,cois'
'Ghosh, Sundargopal'

_publ_section_title
;
 In search for new bonding modes of the methylenedithiolato ligand: novel
 tri- and tetra-metallic clusters.
;
_journal_issue 25
_journal_name_full 'Dalton transactions (Cambridge, England : 2003)'
_journal_page_first 11306
_journal_page_last 11313
_journal_paper_doi 10.1039/c5dt00179j
_journal_volume 44
_journal_year 2015
_chemical_formula_sum 'C30 H34 O9 Re2 Ru2 S2'
_chemical_formula_weight 1177.23
_chemical_name_systematic 'compound 3'
_space_group_crystal_system monoclinic
_space_group_IT_number 14
_space_group_name_Hall '-P 2yn'
_space_group_name_H-M_alt 'P 1 21/n 1'
_symmetry_space_group_name_Hall '-P 2yn'
_symmetry_space_group_name_H-M 'P 1 21/n 1'
_atom_sites_solution_hydrogens mixed
_audit_creation_method SHELXL-2012
_audit_update_record
;
2015-02-07 deposited with the CCDC.
2015-02-18 downloaded from the CCDC.
;
_cell_angle_alpha 90
_cell_angle_beta 99.573(2)
_cell_angle_gamma 90
_cell_formula_units_Z 4
_cell_length_a 12.4115(3)
_cell_length_b 15.6418(4)
_cell_length_c 18.9999(4)
_cell_measurement_reflns_used 11347
_cell_measurement_temperature 293(2)
_cell_measurement_theta_max 31.32
_cell_measurement_theta_min 3.32
_cell_volume 3637.24(15)
_computing_cell_refinement
;
CrysAlisPro, Agilent Technologies,
Version 1.171.36.32 (release 02-08-2013 CrysAlis171 .NET)
(compiled Aug  2 2013,16:46:58)
;
_computing_data_collection
;
CrysAlisPro, Agilent Technologies,
Version 1.171.36.32 (release 02-08-2013 CrysAlis171 .NET)
(compiled Aug  2 2013,16:46:58)
;
_computing_data_reduction
;
CrysAlisPro, Agilent Technologies,
Version 1.171.36.32 (release 02-08-2013 CrysAlis171 .NET)
(compiled Aug  2 2013,16:46:58)
;
_computing_molecular_graphics 'ORTEP3 (Farrugia, 1997) and Mercury (Bruno et al., 2002)'
_computing_publication_material 'SHELXL-97 (Sheldrick, 2008)'
_computing_structure_refinement 'SHELXL-97 (Sheldrick, 2012)'
_computing_structure_solution 'SHELXS-97 (Sheldrick, 1990)'
_diffrn_ambient_temperature 293(2)
_diffrn_detector_area_resol_mean 16.0309
_diffrn_measured_fraction_theta_full 0.998
_diffrn_measured_fraction_theta_max 0.998
_diffrn_measurement_device_type 'SuperNova, Dual, Cu at zero, Eos'
_diffrn_measurement_method '\w scans'
_diffrn_radiation_type MoK\a
_diffrn_radiation_wavelength 0.71073
_diffrn_reflns_av_R_equivalents 0.0834
_diffrn_reflns_av_unetI/netI 0.0523
_diffrn_reflns_Laue_measured_fraction_full 0.998
_diffrn_reflns_Laue_measured_fraction_max 0.998
_diffrn_reflns_limit_h_max 14
_diffrn_reflns_limit_h_min -14
_diffrn_reflns_limit_k_max 16
_diffrn_reflns_limit_k_min -18
_diffrn_reflns_limit_l_max 22
_diffrn_reflns_limit_l_min -22
_diffrn_reflns_number 31178
_diffrn_reflns_point_group_measured_fraction_full 0.998
_diffrn_reflns_point_group_measured_fraction_max 0.998
_diffrn_reflns_theta_full 25.000
_diffrn_reflns_theta_max 24.999
_diffrn_reflns_theta_min 3.091
_diffrn_source 'SuperNova (Mo) X-ray Source'
_exptl_absorpt_coefficient_mu 7.610
_exptl_absorpt_correction_T_max 1.000
_exptl_absorpt_correction_T_min 0.732
_exptl_absorpt_correction_type multi-scan
_exptl_absorpt_process_details
;
CrysAlisPro, Agilent Technologies,
Version 1.171.36.32 (release 02-08-2013 CrysAlis171 .NET)
(compiled Aug  2 2013,16:46:58)
Empirical absorption correction using spherical harmonics,
 implemented in SCALE3 ABSPACK scaling algorithm.
;
_exptl_crystal_colour brown
_exptl_crystal_density_diffrn 2.150
_exptl_crystal_description block
_exptl_crystal_F_000 2224
_exptl_crystal_size_max 0.150
_exptl_crystal_size_mid 0.100
_exptl_crystal_size_min 0.100
_refine_diff_density_max 2.948
_refine_diff_density_min -1.353
_refine_diff_density_rms 0.210
_refine_ls_extinction_method none
_refine_ls_goodness_of_fit_ref 1.069
_refine_ls_hydrogen_treatment mixed
_refine_ls_matrix_type full
_refine_ls_number_parameters 423
_refine_ls_number_reflns 6395
_refine_ls_number_restraints 78
_refine_ls_restrained_S_all 1.082
_refine_ls_R_factor_all 0.0624
_refine_ls_R_factor_gt 0.0518
_refine_ls_shift/su_max 0.001
_refine_ls_shift/su_mean 0.000
_refine_ls_structure_factor_coef Fsqd
_refine_ls_weighting_details
;
 w=1/[\s^2^(Fo^2^)+(0.0758P)^2^+10.8194P]
 where P=(Fo^2^+2Fc^2^)/3
;
_refine_ls_weighting_scheme calc
_refine_ls_wR_factor_gt 0.1330
_refine_ls_wR_factor_ref 0.1443
_reflns_Friedel_coverage 0.000
_reflns_number_gt 5315
_reflns_number_total 6395
_reflns_threshold_expression 'I > 2\s(I)'
_cod_data_source_file c5dt00179j2.cif
_cod_data_source_block iitm122a
_cod_depositor_comments 'Adding full bibliography for 7034110--7034114.cif.'
_cod_database_code 7034111
_shelx_space_group_comment
;
The symmetry employed for this shelxl refinement is uniquely defined
by the following loop, which should always be used as a source of
symmetry information in preference to the above space-group names.
They are only intended as comments.
;
_shelx_estimated_absorpt_t_min 0.395
_shelx_estimated_absorpt_t_max 0.517
_shelxl_version_number 2012-9

loop_
_space_group_symop_operation_xyz
'x, y, z'
'-x+1/2, y+1/2, -z+1/2'
'-x, -y, -z'
'x-1/2, -y-1/2, z-1/2'

loop_
_atom_site_label
_atom_site_type_symbol
_atom_site_fract_x
_atom_site_fract_y
_atom_site_fract_z
_atom_site_U_iso_or_equiv
_atom_site_adp_type
_atom_site_occupancy
_atom_site_site_symmetry_order
_atom_site_calc_flag
_atom_site_refinement_flags_posn
_atom_site_refinement_flags_adp
C1 C 0.7038(8) 0.0736(7) 0.2204(6) 0.046(2) Uani 1 1 d . .
C2 C 0.6850(8) 0.0754(7) 0.2926(6) 0.052(3) Uani 1 1 d . .
C3 C 0.7603(8) 0.0215(7) 0.3357(6) 0.049(3) Uani 1 1 d . .
C4 C 0.8271(8) -0.0196(7) 0.2890(7) 0.051(3) Uani 1 1 d . .
C5 C 0.7893(8) 0.0116(7) 0.2177(5) 0.044(2) Uani 1 1 d . .
C6 C 0.6408(9) 0.1168(9) 0.1583(7) 0.069(4) Uani 1 1 d . .
H6A H 0.5773 0.0834 0.1402 0.104 Uiso 1 1 calc R U
H6B H 0.6853 0.1230 0.1218 0.104 Uiso 1 1 calc R U
H6C H 0.6186 0.1722 0.1721 0.104 Uiso 1 1 calc R U
C7 C 0.5943(10) 0.1266(9) 0.3170(8) 0.071(4) Uani 1 1 d . .
H7A H 0.5254 0.0994 0.3006 0.106 Uiso 1 1 calc R U
H7B H 0.5935 0.1834 0.2976 0.106 Uiso 1 1 calc R U
H7C H 0.6067 0.1296 0.3682 0.106 Uiso 1 1 calc R U
C8 C 0.7665(11) -0.0003(9) 0.4134(7) 0.072(4) Uani 1 1 d . .
H8A H 0.7318 0.0440 0.4366 0.108 Uiso 1 1 calc R U
H8B H 0.8416 -0.0051 0.4355 0.108 Uiso 1 1 calc R U
H8C H 0.7299 -0.0536 0.4177 0.108 Uiso 1 1 calc R U
C9 C 0.9072(9) -0.0883(8) 0.3085(7) 0.061(3) Uani 1 1 d . .
H9A H 0.8717 -0.1427 0.3001 0.091 Uiso 1 1 calc R U
H9B H 0.9382 -0.0834 0.3581 0.091 Uiso 1 1 calc R U
H9C H 0.9642 -0.0837 0.2802 0.091 Uiso 1 1 calc R U
C10 C 0.8320(9) -0.0187(8) 0.1525(6) 0.056(3) Uani 1 1 d . .
H10A H 0.9073 -0.0349 0.1655 0.084 Uiso 1 1 calc R U
H10B H 0.8258 0.0265 0.1179 0.084 Uiso 1 1 calc R U
H10C H 0.7902 -0.0671 0.1325 0.084 Uiso 1 1 calc R U
C11 C 1.2515(11) 0.2388(10) 0.1202(6) 0.067(3) Uani 1 1 d . U
C12 C 1.1739(12) 0.3077(9) 0.1088(6) 0.067(2) Uani 1 1 d . U
C13 C 1.0779(12) 0.2716(10) 0.0748(7) 0.070(3) Uani 1 1 d . U
C14 C 1.0924(11) 0.1868(9) 0.0636(6) 0.065(2) Uani 1 1 d . U
C15 C 1.1984(11) 0.1662(10) 0.0908(6) 0.067(3) Uani 1 1 d . U
C16 C 1.3737(15) 0.2486(19) 0.1477(11) 0.148(7) Uani 1 1 d . U
H16A H 1.4111 0.1975 0.1375 0.222 Uiso 1 1 calc R U
H16B H 1.3853 0.2579 0.1984 0.222 Uiso 1 1 calc R U
H16C H 1.4015 0.2964 0.1246 0.222 Uiso 1 1 calc R U
C17 C 1.203(2) 0.3992(12) 0.1266(10) 0.132(6) Uani 1 1 d . U
H17A H 1.1382 0.4336 0.1186 0.197 Uiso 1 1 calc R U
H17B H 1.2532 0.4191 0.0967 0.197 Uiso 1 1 calc R U
H17C H 1.2368 0.4033 0.1757 0.197 Uiso 1 1 calc R U
C18 C 0.9739(16) 0.3203(16) 0.0459(10) 0.131(6) Uani 1 1 d . U
H18A H 0.9789 0.3425 -0.0006 0.196 Uiso 1 1 calc R U
H18B H 0.9649 0.3667 0.0774 0.196 Uiso 1 1 calc R U
H18C H 0.9124 0.2824 0.0425 0.196 Uiso 1 1 calc R U
C19 C 1.0143(17) 0.1286(15) 0.0209(10) 0.135(7) Uani 1 1 d . U
H19A H 1.0138 0.1391 -0.0289 0.202 Uiso 1 1 calc R U
H19B H 0.9425 0.1382 0.0319 0.202 Uiso 1 1 calc R U
H19C H 1.0356 0.0705 0.0319 0.202 Uiso 1 1 calc R U
C20 C 1.253(2) 0.0828(14) 0.0814(12) 0.143(7) Uani 1 1 d . U
H20A H 1.2189 0.0386 0.1052 0.214 Uiso 1 1 calc R U
H20B H 1.3288 0.0865 0.1015 0.214 Uiso 1 1 calc R U
H20C H 1.2451 0.0696 0.0315 0.214 Uiso 1 1 calc R U
C21 C 0.8749(8) 0.2917(7) 0.2073(6) 0.048(3) Uani 1 1 d . .
H21A H 0.9319 0.3343 0.2185 0.058 Uiso 1 1 calc R U
H21B H 0.8228 0.3107 0.1665 0.058 Uiso 1 1 calc R U
C22 C 0.9855(9) 0.1022(7) 0.3524(6) 0.049(3) Uani 1 1 d . .
C23 C 0.8220(12) 0.2265(10) 0.4389(7) 0.074(4) Uani 1 1 d . .
C24 C 1.1615(10) 0.1042(8) 0.2282(6) 0.057(3) Uani 1 1 d . .
C25 C 0.9472(11) 0.3659(10) 0.4264(8) 0.072(4) Uani 1 1 d . .
C26 C 1.0438(11) 0.2147(8) 0.4740(7) 0.064(3) Uani 1 1 d . .
C27 C 1.1018(10) 0.4141(8) 0.2995(6) 0.056(3) Uani 1 1 d . .
C28 C 1.2024(9) 0.3518(9) 0.4325(6) 0.061(3) Uani 1 1 d . .
C29 C 1.3209(12) 0.3417(8) 0.3223(7) 0.067(3) Uani 1 1 d . .
C30 C 1.2425(10) 0.1939(9) 0.3708(7) 0.064(3) Uani 1 1 d . .
O1 O 1.1892(10) 0.0387(6) 0.2509(6) 0.101(4) Uani 1 1 d . .
O2 O 1.0558(7) 0.0621(5) 0.3822(5) 0.070(2) Uani 1 1 d . .
O3 O 0.7464(10) 0.2127(9) 0.4643(6) 0.114(5) Uani 1 1 d . .
O4 O 0.9465(10) 0.4343(7) 0.4480(7) 0.106(4) Uani 1 1 d . .
O5 O 1.1051(11) 0.1932(7) 0.5247(5) 0.101(4) Uani 1 1 d . .
O6 O 1.0627(10) 0.4736(6) 0.2803(7) 0.101(4) Uani 1 1 d . .
O7 O 1.2199(8) 0.3812(7) 0.4888(5) 0.087(3) Uani 1 1 d . .
O8 O 1.4050(8) 0.3631(8) 0.3166(6) 0.099(4) Uani 1 1 d . .
O9 O 1.2865(9) 0.1334(7) 0.3937(7) 0.112(4) Uani 1 1 d . .
S1 S 0.8079(2) 0.27027(18) 0.28407(15) 0.0476(6) Uani 1 1 d . .
S3 S 0.93236(19) 0.18671(17) 0.19070(13) 0.0410(6) Uani 1 1 d . .
Ru1 Ru 1.11969(6) 0.20566(5) 0.17924(4) 0.0350(2) Uani 1 1 d D .
Ru2 Ru 0.85384(6) 0.12276(5) 0.28645(4) 0.0377(2) Uani 1 1 d . .
Re2 Re 0.94323(4) 0.25120(3) 0.39150(2) 0.04557(16) Uani 1 1 d D .
Re3 Re 1.17518(3) 0.30542(3) 0.33658(2) 0.04186(15) Uani 1 1 d D .
H13 H 1.147(11) 0.299(2) 0.2386(11) 0.08(3) Uiso 1 1 d D .
H23 H 1.087(6) 0.221(8) 0.375(6) 0.08(3) Uiso 1 1 d D .

loop_
_atom_site_aniso_label
_atom_site_aniso_U_11
_atom_site_aniso_U_22
_atom_site_aniso_U_33
_atom_site_aniso_U_23
_atom_site_aniso_U_13
_atom_site_aniso_U_12
C1 0.033(5) 0.053(6) 0.053(6) -0.009(5) 0.013(4) -0.008(5)
C2 0.034(5) 0.054(6) 0.071(8) -0.010(6) 0.020(5) -0.009(5)
C3 0.045(6) 0.052(6) 0.053(6) -0.001(5) 0.024(5) -0.021(5)
C4 0.033(5) 0.039(6) 0.082(8) -0.005(5) 0.015(5) -0.015(5)
C5 0.033(5) 0.055(6) 0.047(6) -0.004(5) 0.016(4) -0.011(5)
C6 0.045(6) 0.076(9) 0.081(9) 0.001(7) -0.003(6) -0.009(6)
C7 0.054(7) 0.079(9) 0.089(10) -0.023(7) 0.036(7) 0.003(7)
C8 0.080(9) 0.076(9) 0.067(8) 0.003(7) 0.031(7) -0.015(8)
C9 0.044(6) 0.064(7) 0.074(8) 0.005(6) 0.011(5) -0.019(6)
C10 0.062(7) 0.062(7) 0.045(6) -0.015(5) 0.010(5) 0.002(6)
C11 0.077(5) 0.090(5) 0.041(5) 0.013(4) 0.030(4) -0.011(4)
C12 0.090(5) 0.079(5) 0.039(5) 0.012(4) 0.031(4) -0.012(4)
C13 0.085(5) 0.085(5) 0.045(6) 0.017(4) 0.024(4) -0.004(4)
C14 0.075(5) 0.083(5) 0.043(5) 0.010(4) 0.024(4) -0.014(4)
C15 0.078(5) 0.086(5) 0.046(6) 0.009(4) 0.030(4) -0.005(4)
C16 0.079(6) 0.27(2) 0.093(12) 0.027(13) 0.022(6) -0.033(6)
C17 0.228(18) 0.087(6) 0.093(11) -0.003(6) 0.065(12) -0.047(7)
C18 0.117(8) 0.190(15) 0.091(12) 0.053(11) 0.032(7) 0.053(9)
C19 0.146(11) 0.178(13) 0.085(10) -0.033(10) 0.033(8) -0.088(10)
C20 0.195(16) 0.113(7) 0.140(16) 0.016(8) 0.085(13) 0.046(9)
C21 0.033(5) 0.056(6) 0.057(7) 0.003(5) 0.013(5) 0.002(5)
C22 0.050(6) 0.048(6) 0.049(6) 0.001(5) 0.010(5) -0.008(5)
C23 0.083(9) 0.097(10) 0.046(7) -0.025(7) 0.026(7) -0.034(8)
C24 0.061(7) 0.062(7) 0.051(7) 0.007(6) 0.018(5) 0.012(6)
C25 0.069(8) 0.077(9) 0.071(9) -0.013(7) 0.017(7) 0.011(7)
C26 0.077(9) 0.058(7) 0.063(8) 0.007(6) 0.027(7) -0.002(7)
C27 0.064(7) 0.046(6) 0.056(7) -0.003(5) -0.001(5) -0.002(6)
C28 0.042(6) 0.091(9) 0.048(7) -0.009(6) 0.004(5) -0.013(6)
C29 0.082(9) 0.061(8) 0.056(8) 0.000(6) 0.006(6) -0.026(7)
C30 0.045(6) 0.077(9) 0.070(9) -0.002(7) 0.010(6) -0.011(6)
O1 0.145(10) 0.057(6) 0.103(8) 0.030(6) 0.032(7) 0.047(6)
O2 0.063(5) 0.055(5) 0.084(6) 0.002(4) -0.015(5) 0.010(4)
O3 0.125(9) 0.162(12) 0.077(7) -0.038(7) 0.079(7) -0.048(9)
O4 0.128(10) 0.066(7) 0.127(10) -0.042(7) 0.027(7) 0.016(7)
O5 0.138(10) 0.104(8) 0.051(6) 0.018(6) -0.013(6) -0.006(7)
O6 0.118(9) 0.055(6) 0.123(9) 0.016(6) 0.002(7) 0.021(6)
O7 0.085(7) 0.119(9) 0.053(6) -0.019(5) -0.001(5) -0.021(6)
O8 0.054(5) 0.137(10) 0.109(8) 0.007(7) 0.024(5) -0.037(6)
O9 0.098(8) 0.076(7) 0.141(11) 0.017(7) -0.044(7) 0.019(6)
S1 0.0410(14) 0.0519(15) 0.0519(16) 0.0025(12) 0.0138(11) 0.0083(12)
S3 0.0352(12) 0.0498(14) 0.0397(13) -0.0001(11) 0.0113(10) -0.0046(10)
Ru1 0.0323(4) 0.0400(4) 0.0338(4) 0.0015(3) 0.0081(3) -0.0015(3)
Ru2 0.0327(4) 0.0414(4) 0.0412(5) -0.0007(3) 0.0124(3) -0.0030(3)
Re2 0.0533(3) 0.0479(3) 0.0381(3) -0.00435(17) 0.0153(2) -0.00422(19)
Re3 0.0425(3) 0.0452(3) 0.0373(3) -0.00131(16) 0.00496(18) -0.00730(17)

loop_
_atom_type_symbol
_atom_type_description
_atom_type_scat_dispersion_real
_atom_type_scat_dispersion_imag
_atom_type_scat_source
C C 0.0033 0.0016 'International Tables Vol C Tables 4.2.6.8 and 6.1.1.4'
H H 0.0000 0.0000 'International Tables Vol C Tables 4.2.6.8 and 6.1.1.4'
O O 0.0106 0.0060 'International Tables Vol C Tables 4.2.6.8 and 6.1.1.4'
S S 0.1246 0.1234 'International Tables Vol C Tables 4.2.6.8 and 6.1.1.4'
Ru Ru -1.2594 0.8363 'International Tables Vol C Tables 4.2.6.8 and 6.1.1.4'
Re Re -1.0185 7.2310 'International Tables Vol C Tables 4.2.6.8 and 6.1.1.4'

loop_
_geom_angle_atom_site_label_1
_geom_angle_atom_site_label_2
_geom_angle_atom_site_label_3
_geom_angle
C2 C1 C5 106.6(9)
C2 C1 C6 127.8(10)
C5 C1 C6 125.2(10)
C2 C1 Ru2 72.8(6)
C5 C1 Ru2 72.4(5)
C6 C1 Ru2 125.7(8)
C3 C2 C1 110.3(9)
C3 C2 C7 126.2(11)
C1 C2 C7 123.5(11)
C3 C2 Ru2 72.2(5)
C1 C2 Ru2 69.7(6)
C7 C2 Ru2 126.0(8)
C2 C3 C4 107.3(10)
C2 C3 C8 128.7(11)
C4 C3 C8 123.7(11)
C2 C3 Ru2 71.2(6)
C4 C3 Ru2 70.9(5)
C8 C3 Ru2 128.3(8)
C5 C4 C3 107.0(9)
C5 C4 C9 125.9(11)
C3 C4 C9 126.6(11)
C5 C4 Ru2 70.8(6)
C3 C4 Ru2 71.2(6)
C9 C4 Ru2 129.2(7)
C4 C5 C1 108.7(9)
C4 C5 C10 124.2(10)
C1 C5 C10 127.1(10)
C4 C5 Ru2 71.8(6)
C1 C5 Ru2 69.6(6)
C10 C5 Ru2 125.7(7)
C1 C6 H6A 109.5
C1 C6 H6B 109.5
H6A C6 H6B 109.5
C1 C6 H6C 109.5
H6A C6 H6C 109.5
H6B C6 H6C 109.5
C2 C7 H7A 109.5
C2 C7 H7B 109.5
H7A C7 H7B 109.5
C2 C7 H7C 109.5
H7A C7 H7C 109.5
H7B C7 H7C 109.5
C3 C8 H8A 109.5
C3 C8 H8B 109.5
H8A C8 H8B 109.5
C3 C8 H8C 109.5
H8A C8 H8C 109.5
H8B C8 H8C 109.5
C4 C9 H9A 109.5
C4 C9 H9B 109.5
H9A C9 H9B 109.5
C4 C9 H9C 109.5
H9A C9 H9C 109.5
H9B C9 H9C 109.5
C5 C10 H10A 109.5
C5 C10 H10B 109.5
H10A C10 H10B 109.5
C5 C10 H10C 109.5
H10A C10 H10C 109.5
H10B C10 H10C 109.5
C15 C11 C12 107.0(12)
C15 C11 C16 126.8(17)
C12 C11 C16 125.4(16)
C15 C11 Ru1 70.6(7)
C12 C11 Ru1 73.5(7)
C16 C11 Ru1 129.1(10)
C13 C12 C11 105.6(13)
C13 C12 C17 130.9(16)
C11 C12 C17 123.3(15)
C13 C12 Ru1 70.6(7)
C11 C12 Ru1 68.8(7)
C17 C12 Ru1 128.7(10)
C14 C13 C12 110.3(14)
C14 C13 C18 124.0(16)
C12 C13 C18 125.4(16)
C14 C13 Ru1 70.7(7)
C12 C13 Ru1 73.5(7)
C18 C13 Ru1 127.8(10)
C13 C14 C15 108.3(13)
C13 C14 C19 126.7(16)
C15 C14 C19 124.4(16)
C13 C14 Ru1 73.4(8)
C15 C14 Ru1 71.0(7)
C19 C14 Ru1 128.0(10)
C14 C15 C11 108.8(14)
C14 C15 C20 125.8(16)
C11 C15 C20 124.9(16)
C14 C15 Ru1 72.4(7)
C11 C15 Ru1 72.5(7)
C20 C15 Ru1 127.7(11)
C11 C16 H16A 109.5
C11 C16 H16B 109.5
H16A C16 H16B 109.5
C11 C16 H16C 109.5
H16A C16 H16C 109.5
H16B C16 H16C 109.5
C12 C17 H17A 109.5
C12 C17 H17B 109.5
H17A C17 H17B 109.5
C12 C17 H17C 109.5
H17A C17 H17C 109.5
H17B C17 H17C 109.5
C13 C18 H18A 109.5
C13 C18 H18B 109.5
H18A C18 H18B 109.5
C13 C18 H18C 109.5
H18A C18 H18C 109.5
H18B C18 H18C 109.5
C14 C19 H19A 109.5
C14 C19 H19B 109.5
H19A C19 H19B 109.5
C14 C19 H19C 109.5
H19A C19 H19C 109.5
H19B C19 H19C 109.5
C15 C20 H20A 109.5
C15 C20 H20B 109.5
H20A C20 H20B 109.5
C15 C20 H20C 109.5
H20A C20 H20C 109.5
H20B C20 H20C 109.5
S1 C21 S3 102.4(6)
S1 C21 H21A 111.3
S3 C21 H21A 111.3
S1 C21 H21B 111.3
S3 C21 H21B 111.3
H21A C21 H21B 109.2
O2 C22 Ru2 155.9(10)
O2 C22 Re2 122.6(8)
Ru2 C22 Re2 80.9(4)
O3 C23 Re2 176.8(14)
O1 C24 Ru1 172.3(11)
O4 C25 Re2 177.9(14)
O5 C26 Re2 179.3(13)
O6 C27 Re3 179.0(12)
O7 C28 Re3 178.3(12)
O8 C29 Re3 177.6(12)
O9 C30 Re3 175.0(12)
C21 S1 Ru2 93.0(4)
C21 S1 Re2 110.4(4)
Ru2 S1 Re2 74.64(8)
C21 S3 Ru1 108.4(3)
C21 S3 Ru2 91.4(4)
Ru1 S3 Ru2 129.77(11)
C24 Ru1 C15 91.2(5)
C24 Ru1 C14 111.7(5)
C15 Ru1 C14 36.6(5)
C24 Ru1 C11 106.6(5)
C15 Ru1 C11 37.0(5)
C14 Ru1 C11 61.5(5)
C24 Ru1 C13 147.5(5)
C15 Ru1 C13 60.5(5)
C14 Ru1 C13 35.9(5)
C11 Ru1 C13 61.1(5)
C24 Ru1 C12 144.1(5)
C15 Ru1 C12 61.6(5)
C14 Ru1 C12 60.7(5)
C11 Ru1 C12 37.7(5)
C13 Ru1 C12 35.8(5)
C24 Ru1 S3 92.5(4)
C15 Ru1 S3 127.3(4)
C14 Ru1 S3 94.8(4)
C11 Ru1 S3 153.6(4)
C13 Ru1 S3 93.0(4)
C12 Ru1 S3 122.2(4)
C24 Ru1 H13 111.2(16)
C15 Ru1 H13 130(3)
C14 Ru1 H13 134.6(11)
C11 Ru1 H13 93(3)
C13 Ru1 H13 99.8(11)
C12 Ru1 H13 75.9(17)
S3 Ru1 H13 97(4)
C22 Ru2 C1 149.7(4)
C22 Ru2 C5 115.8(4)
C1 Ru2 C5 37.9(4)
C22 Ru2 C2 127.9(4)
C1 Ru2 C2 37.4(4)
C5 Ru2 C2 61.8(4)
C22 Ru2 C4 86.2(4)
C1 Ru2 C4 63.5(4)
C5 Ru2 C4 37.4(4)
C2 Ru2 C4 62.0(4)
C22 Ru2 C3 93.0(4)
C1 Ru2 C3 63.1(4)
C5 Ru2 C3 62.5(4)
C2 Ru2 C3 36.6(4)
C4 Ru2 C3 37.8(4)
C22 Ru2 S1 110.6(3)
C1 Ru2 S1 98.6(3)
C5 Ru2 S1 132.9(3)
C2 Ru2 S1 95.6(3)
C4 Ru2 S1 157.6(3)
C3 Ru2 S1 123.4(3)
C22 Ru2 S3 98.9(3)
C1 Ru2 S3 97.1(3)
C5 Ru2 S3 91.9(3)
C2 Ru2 S3 132.2(3)
C4 Ru2 S3 120.3(3)
C3 Ru2 S3 154.4(3)
S1 Ru2 S3 73.12(9)
C22 Ru2 Re2 58.8(3)
C1 Ru2 Re2 145.0(3)
C5 Ru2 Re2 172.4(3)
C2 Ru2 Re2 116.4(3)
C4 Ru2 Re2 134.9(3)
C3 Ru2 Re2 111.3(3)
S1 Ru2 Re2 53.63(7)
S3 Ru2 Re2 94.29(6)
C25 Re2 C23 90.2(6)
C25 Re2 C26 91.2(6)
C23 Re2 C26 90.6(6)
C25 Re2 S1 98.6(4)
C23 Re2 S1 86.1(4)
C26 Re2 S1 169.7(4)
C25 Re2 C22 166.7(5)
C23 Re2 C22 99.8(5)
C26 Re2 C22 80.1(5)
S1 Re2 C22 90.8(3)
C25 Re2 Ru2 150.3(4)
C23 Re2 Ru2 86.8(4)
C26 Re2 Ru2 118.4(4)
S1 Re2 Ru2 51.72(7)
C22 Re2 Ru2 40.3(3)
C25 Re2 H23 108(4)
C23 Re2 H23 149(3)
C26 Re2 H23 65(4)
S1 Re2 H23 115(4)
C22 Re2 H23 59(4)
Ru2 Re2 H23 89(4)
C28 Re3 C29 90.0(5)
C28 Re3 C30 91.3(6)
C29 Re3 C30 87.3(5)
C28 Re3 C27 90.6(5)
C29 Re3 C27 94.7(5)
C30 Re3 C27 177.3(5)
C28 Re3 H13 161.0(11)
C29 Re3 H13 84(4)
C30 Re3 H13 106(2)
C27 Re3 H13 72(2)
C28 Re3 H23 86(4)
C29 Re3 H23 148(3)
C30 Re3 H23 61(3)
C27 Re3 H23 117(3)
H13 Re3 H23 109(5)

loop_
_geom_bond_atom_site_label_1
_geom_bond_atom_site_label_2
_geom_bond_distance
C1 C2 1.428(15)
C1 C5 1.445(15)
C1 C6 1.468(16)
C1 Ru2 2.203(10)
C2 C3 1.414(16)
C2 C7 1.516(15)
C2 Ru2 2.244(10)
C3 C4 1.462(15)
C3 C8 1.504(16)
C3 Ru2 2.258(10)
C4 C5 1.442(16)
C4 C9 1.469(16)
C4 Ru2 2.254(10)
C5 C10 1.503(14)
C5 Ru2 2.241(10)
C6 H6A 0.9600
C6 H6B 0.9600
C6 H6C 0.9600
C7 H7A 0.9600
C7 H7B 0.9600
C7 H7C 0.9600
C8 H8A 0.9600
C8 H8B 0.9600
C8 H8C 0.9600
C9 H9A 0.9600
C9 H9B 0.9600
C9 H9C 0.9600
C10 H10A 0.9600
C10 H10B 0.9600
C10 H10C 0.9600
C11 C15 1.384(19)
C11 C12 1.439(19)
C11 C16 1.53(2)
C11 Ru1 2.194(12)
C12 C13 1.378(19)
C12 C17 1.50(2)
C12 Ru1 2.257(11)
C13 C14 1.360(19)
C13 C18 1.52(2)
C13 Ru1 2.221(12)
C14 C15 1.369(19)
C14 C19 1.47(2)
C14 Ru1 2.187(12)
C15 C20 1.49(2)
C15 Ru1 2.170(12)
C16 H16A 0.9600
C16 H16B 0.9600
C16 H16C 0.9600
C17 H17A 0.9600
C17 H17B 0.9600
C17 H17C 0.9600
C18 H18A 0.9600
C18 H18B 0.9600
C18 H18C 0.9600
C19 H19A 0.9600
C19 H19B 0.9600
C19 H19C 0.9600
C20 H20A 0.9600
C20 H20B 0.9600
C20 H20C 0.9600
C21 S1 1.826(11)
C21 S3 1.838(11)
C21 H21A 0.9700
C21 H21B 0.9700
C22 O2 1.146(13)
C22 Ru2 1.913(11)
C22 Re2 2.527(11)
C23 O3 1.145(16)
C23 Re2 1.917(14)
C24 O1 1.142(14)
C24 Ru1 1.868(12)
C25 O4 1.146(16)
C25 Re2 1.911(15)
C26 O5 1.172(16)
C26 Re2 1.921(15)
C27 O6 1.084(14)
C27 Re3 2.001(12)
C28 O7 1.152(14)
C28 Re3 1.938(12)
C29 O8 1.118(15)
C29 Re3 1.957(14)
C30 O9 1.142(16)
C30 Re3 1.996(15)
S1 Ru2 2.375(3)
S1 Re2 2.437(3)
S3 Ru1 2.389(2)
S3 Ru2 2.419(3)
Ru1 H13 1.85(2)
Ru2 Re2 2.9179(9)
Re2 H23 1.92(7)
Re3 H13 1.84(2)
Re3 H23 1.92(7)

loop_
_geom_torsion_atom_site_label_1
_geom_torsion_atom_site_label_2
_geom_torsion_atom_site_label_3
_geom_torsion_atom_site_label_4
_geom_torsion
C5 C1 C2 C3 4.1(11)
C6 C1 C2 C3 176.7(10)
Ru2 C1 C2 C3 -61.0(7)
C5 C1 C2 C7 -174.4(10)
C6 C1 C2 C7 -1.8(18)
Ru2 C1 C2 C7 120.5(11)
C5 C1 C2 Ru2 65.1(6)
C6 C1 C2 Ru2 -122.3(12)
C1 C2 C3 C4 -2.6(11)
C7 C2 C3 C4 175.8(10)
Ru2 C2 C3 C4 -62.1(6)
C1 C2 C3 C8 -176.0(11)
C7 C2 C3 C8 2.4(18)
Ru2 C2 C3 C8 124.5(12)
C1 C2 C3 Ru2 59.5(7)
C7 C2 C3 Ru2 -122.0(11)
C2 C3 C4 C5 0.1(11)
C8 C3 C4 C5 173.9(10)
Ru2 C3 C4 C5 -62.2(6)
C2 C3 C4 C9 -172.3(10)
C8 C3 C4 C9 1.5(16)
Ru2 C3 C4 C9 125.4(10)
C2 C3 C4 Ru2 62.3(7)
C8 C3 C4 Ru2 -123.9(10)
C3 C4 C5 C1 2.4(10)
C9 C4 C5 C1 174.8(9)
Ru2 C4 C5 C1 -60.1(7)
C3 C4 C5 C10 -176.2(9)
C9 C4 C5 C10 -3.8(15)
Ru2 C4 C5 C10 121.3(10)
C3 C4 C5 Ru2 62.5(6)
C9 C4 C5 Ru2 -125.1(10)
C2 C1 C5 C4 -3.9(11)
C6 C1 C5 C4 -176.8(10)
Ru2 C1 C5 C4 61.4(7)
C2 C1 C5 C10 174.7(10)
C6 C1 C5 C10 1.8(17)
Ru2 C1 C5 C10 -120.0(10)
C2 C1 C5 Ru2 -65.3(7)
C6 C1 C5 Ru2 121.8(11)
C15 C11 C12 C13 1.6(13)
C16 C11 C12 C13 171.8(13)
Ru1 C11 C12 C13 -61.5(8)
C15 C11 C12 C17 -173.7(12)
C16 C11 C12 C17 -3(2)
Ru1 C11 C12 C17 123.2(12)
C15 C11 C12 Ru1 63.1(8)
C16 C11 C12 Ru1 -126.7(14)
C11 C12 C13 C14 -1.2(13)
C17 C12 C13 C14 173.5(14)
Ru1 C12 C13 C14 -61.5(9)
C11 C12 C13 C18 -174.7(13)
C17 C12 C13 C18 0(2)
Ru1 C12 C13 C18 125.1(14)
C11 C12 C13 Ru1 60.3(8)
C17 C12 C13 Ru1 -125.0(15)
C12 C13 C14 C15 0.4(14)
C18 C13 C14 C15 174.0(13)
Ru1 C13 C14 C15 -62.8(8)
C12 C13 C14 C19 -171.4(13)
C18 C13 C14 C19 2(2)
Ru1 C13 C14 C19 125.3(14)
C12 C13 C14 Ru1 63.2(9)
C18 C13 C14 Ru1 -123.2(14)
C13 C14 C15 C11 0.6(14)
C19 C14 C15 C11 172.7(13)
Ru1 C14 C15 C11 -63.8(8)
C13 C14 C15 C20 -171.5(14)
C19 C14 C15 C20 1(2)
Ru1 C14 C15 C20 124.1(15)
C13 C14 C15 Ru1 64.4(9)
C19 C14 C15 Ru1 -123.6(14)
C12 C11 C15 C14 -1.4(13)
C16 C11 C15 C14 -171.4(13)
Ru1 C11 C15 C14 63.7(8)
C12 C11 C15 C20 170.8(13)
C16 C11 C15 C20 1(2)
Ru1 C11 C15 C20 -124.1(14)
C12 C11 C15 Ru1 -65.0(8)
C16 C11 C15 Ru1 124.9(14)
S3 C21 S1 Ru2 -2.1(5)
S3 C21 S1 Re2 72.6(5)
S1 C21 S3 Ru1 -130.9(4)
S1 C21 S3 Ru2 2.1(4)
